data_1525286
loop_
_publ_author_name
'Siebert, G.'
'Hoppe, R.'

_publ_section_title
;
 Zur Kenntnis von Li Cr F6
;
_journal_name_full 'Zeitschrift fuer Anorganische und Allgemeine Chemie'
_journal_page_first 113
_journal_page_last 116
_journal_volume 391
_journal_year 1972
_chemical_formula_sum 'Cr F6 Li2'
_chemical_name_systematic 'Li2 Cr F6'
_space_group_IT_number 14
_symmetry_space_group_name_Hall '-P 2ybc'
_symmetry_space_group_name_H-M 'P 1 21/c 1'
_cell_angle_alpha 90
_cell_angle_beta 117.27
_cell_angle_gamma 90
_cell_formula_units_Z 2
_cell_length_a 4.587
_cell_length_b 4.584
_cell_length_c 9.993
_cell_volume 186.767
_citation_journal_id_ASTM ZAACAB
_cod_data_source_file Siebert_ZAACAB_1972_1950.cif
_cod_data_source_block Cr1F6Li2
_cod_original_cell_volume 186.7675
_cod_original_formula_sum 'Cr1 F6 Li2'
_cod_database_code 1525286

loop_
_symmetry_equiv_pos_as_xyz
x,y,z
-x,y+1/2,-z+1/2
-x,-y,-z
x,-y-1/2,z-1/2

loop_
_atom_site_label
_atom_site_type_symbol
_atom_site_fract_x
_atom_site_fract_y
_atom_site_fract_z
_atom_site_occupancy
_atom_site_U_iso_or_equiv
F3 F-1 0.326 0.817 0.145 1 0.0
Li1 Li+1 0.34 -0.028 0.336 1 0.0
F2 F-1 -0.043 0.167 0.143 1 0.0
Cr1 Cr+4 0 0 0 1 0.0
F1 F-1 0.252 0.252 -0.008 1 0.0
